data_7711789
loop_
_publ_author_name
'He, Yong'
'Huang, Ying-Ying'
'Fu, Jin-Hui'
'Liu, Yang'
'Wu, Xin-Tao'
'Sheng, Tian-Lu'

_publ_section_title
;
 Influence of the electronic effect of an ancillary ligand on MMCT and
 LMCT in localized cyanide-bridged complexes containing non-innocent
 ligands.
;
_journal_name_full 'Dalton transactions (Cambridge, England : 2003)'
_journal_paper_doi 10.1039/d2dt03048a
_journal_year 2022
_chemical_absolute_configuration ad
_chemical_formula_moiety 'C33 H31 N P2 Ru'
_chemical_formula_sum 'C33 H31 N P2 Ru'
_chemical_formula_weight 604.60
_space_group_crystal_system monoclinic
_space_group_IT_number 4
_space_group_name_Hall 'P 2yb'
_space_group_name_H-M_alt 'P 1 21 1'
_atom_sites_solution_hydrogens geom
_audit_creation_date 2022-04-15
_audit_creation_method
;
Olex2 1.3
(compiled 2020.11.12 svn.r5f609507 for OlexSys, GUI svn.r6408)
;
_audit_update_record
;
2022-08-20 deposited with the CCDC.	2022-11-15 downloaded from the CCDC.
;
_cell_angle_alpha 90
_cell_angle_beta 109.836(3)
_cell_angle_gamma 90
_cell_formula_units_Z 2
_cell_length_a 9.8749(19)
_cell_length_b 15.155(3)
_cell_length_c 9.9695(19)
_cell_measurement_reflns_used 6262
_cell_measurement_temperature 293.0
_cell_measurement_theta_max 34.9
_cell_measurement_theta_min 2.8
_cell_volume 1403.5(5)
_computing_molecular_graphics 'Olex2 1.3 (Dolomanov et al., 2009)'
_computing_publication_material 'Olex2 1.3 (Dolomanov et al., 2009)'
_computing_structure_refinement 'SHELXL 2018/3 (Sheldrick, 2015)'
_computing_structure_solution 'SHELXT 2018/2 (Sheldrick, 2018)'
_diffrn_ambient_temperature 293.0
_diffrn_measured_fraction_theta_full 0.995
_diffrn_measured_fraction_theta_max 0.995
_diffrn_measurement_device_type 'Bruker P4'
_diffrn_measurement_method '\w scans'
_diffrn_radiation_monochromator graphite
_diffrn_radiation_type MoK\a
_diffrn_radiation_wavelength 0.71073
_diffrn_reflns_av_R_equivalents 0.0233
_diffrn_reflns_av_unetI/netI 0.0211
_diffrn_reflns_Laue_measured_fraction_full 0.995
_diffrn_reflns_Laue_measured_fraction_max 0.995
_diffrn_reflns_limit_h_max 12
_diffrn_reflns_limit_h_min -12
_diffrn_reflns_limit_k_max 18
_diffrn_reflns_limit_k_min -18
_diffrn_reflns_limit_l_max 12
_diffrn_reflns_limit_l_min -12
_diffrn_reflns_number 18334
_diffrn_reflns_point_group_measured_fraction_full 0.994
_diffrn_reflns_point_group_measured_fraction_max 0.994
_diffrn_reflns_theta_full 25.242
_diffrn_reflns_theta_max 25.681
_diffrn_reflns_theta_min 2.846
_diffrn_source_current 40.0
_diffrn_source_power 2.0
_diffrn_source_voltage 50.0
_exptl_absorpt_coefficient_mu 0.695
_exptl_absorpt_correction_type none
_exptl_crystal_colour 'light yellow'
_exptl_crystal_colour_modifier light
_exptl_crystal_colour_primary yellow
_exptl_crystal_density_diffrn 1.431
_exptl_crystal_description Prism
_exptl_crystal_F_000 620
_exptl_crystal_size_max 0.28
_exptl_crystal_size_mid 0.25
_exptl_crystal_size_min 0.25
_refine_diff_density_max 0.240
_refine_diff_density_min -0.250
_refine_diff_density_rms 0.035
_refine_ls_abs_structure_details
;
 Refined as an inversion twin.
;
_refine_ls_abs_structure_Flack 0.07(2)
_refine_ls_extinction_method none
_refine_ls_goodness_of_fit_ref 1.051
_refine_ls_hydrogen_treatment constr
_refine_ls_matrix_type full
_refine_ls_number_parameters 336
_refine_ls_number_reflns 5282
_refine_ls_number_restraints 1
_refine_ls_restrained_S_all 1.051
_refine_ls_R_factor_all 0.0190
_refine_ls_R_factor_gt 0.0188
_refine_ls_shift/su_max 0.001
_refine_ls_shift/su_mean 0.000
_refine_ls_structure_factor_coef Fsqd
_refine_ls_weighting_details 'w=1/[\s^2^(Fo^2^)+(0.0298P)^2^] where P=(Fo^2^+2Fc^2^)/3'
_refine_ls_weighting_scheme calc
_refine_ls_wR_factor_gt 0.0460
_refine_ls_wR_factor_ref 0.0461
_reflns_Friedel_coverage 0.921
_reflns_Friedel_fraction_full 0.993
_reflns_Friedel_fraction_max 0.994
_reflns_number_gt 5245
_reflns_number_total 5282
_reflns_threshold_expression 'I > 2\s(I)'
_cod_data_source_file d2dt03048a2.cif
_cod_data_source_block cp1rudppecn
_cod_database_code 7711789
_shelx_shelxl_version_number 2018/3
_shelx_space_group_comment
;
The symmetry employed for this shelxl refinement is uniquely defined
by the following loop, which should always be used as a source of
symmetry information in preference to the above space-group names.
They are only intended as comments.
;
_shelx_estimated_absorpt_t_max 0.845
_shelx_estimated_absorpt_t_min 0.829
_olex2_refinement_description
;
1. Twinned data refinement
 Scales: 0.93(2)
 0.07(2)
2. Fixed Uiso
 At 1.2 times of:
  All C(H) groups, All C(H,H) groups
 At 1.5 times of:
  All C(H,H,H) groups
3.a Secondary CH2 refined with riding coordinates:
 C2(H2A,H2B), C3(H3A,H3B)
3.b Aromatic/amide H refined with riding coordinates:
 C7(H7), C24(H24), C6(H6), C8(H8), C5(H5), C21(H21), C27(H27), C30(H30),
 C17(H17), C23(H23), C25(H25), C33(H33), C20(H20), C26(H26), C31(H31), C29(H29),
  C12(H12), C32(H32), C15(H15), C11(H11), C13(H13), C14(H14), C18(H18), C19(H19)
3.c Idealised Me refined as rotating group:
 C9(H9A,H9B,H9C)
;
_olex2_submission_special_instructions 'No special instructions were received'

loop_
_space_group_symop_operation_xyz
'x, y, z'
'-x, y+1/2, -z'

loop_
_atom_site_label
_atom_site_type_symbol
_atom_site_fract_x
_atom_site_fract_y
_atom_site_fract_z
_atom_site_U_iso_or_equiv
_atom_site_adp_type
_atom_site_occupancy
_atom_site_site_symmetry_order
_atom_site_calc_flag
_atom_site_refinement_flags_posn
_atom_site_refinement_flags_adp
_atom_site_refinement_flags_occupancy
_atom_site_disorder_assembly
_atom_site_disorder_group
Ru1 Ru 0.74476(2) 0.42895(2) 0.27515(2) 0.02867(7) Uani 1 1 d . . . . .
P2 P 0.59344(8) 0.54620(5) 0.24081(8) 0.03064(16) Uani 1 1 d . . . . .
P1 P 0.61284(8) 0.37600(5) 0.40248(7) 0.02990(16) Uani 1 1 d . . . . .
C1 C 0.8687(3) 0.4802(2) 0.4630(4) 0.0416(7) Uani 1 1 d . . . . .
C16 C 0.4516(3) 0.3103(2) 0.3101(3) 0.0336(7) Uani 1 1 d . . . . .
C22 C 0.4640(3) 0.5567(2) 0.0586(3) 0.0384(7) Uani 1 1 d . . . . .
C7 C 0.7086(4) 0.3905(3) 0.0513(4) 0.0536(9) Uani 1 1 d . . . . .
H7 H 0.623941 0.405285 -0.021577 0.064 Uiso 1 1 calc R U . . .
C10 C 0.7071(3) 0.3068(2) 0.5557(3) 0.0358(7) Uani 1 1 d . . . . .
C24 C 0.2308(4) 0.5418(3) -0.1264(5) 0.0655(12) Uani 1 1 d . . . . .
H24 H 0.133345 0.528338 -0.152952 0.079 Uiso 1 1 calc R U . . .
C6 C 0.7318(4) 0.3136(2) 0.1340(4) 0.0493(9) Uani 1 1 d . . . . .
H6 H 0.665863 0.268321 0.125415 0.059 Uiso 1 1 calc R U . . .
C4 C 0.9385(4) 0.3963(2) 0.2096(4) 0.0472(8) Uani 1 1 d . . . . .
C28 C 0.6610(3) 0.6606(2) 0.2688(3) 0.0350(7) Uani 1 1 d . . . . .
C8 C 0.8357(4) 0.4417(3) 0.0976(4) 0.0530(10) Uani 1 1 d . . . . .
H8 H 0.849015 0.496014 0.060514 0.064 Uiso 1 1 calc R U . . .
C5 C 0.8745(4) 0.3173(2) 0.2336(4) 0.0447(8) Uani 1 1 d . . . . .
H5 H 0.918003 0.275004 0.302389 0.054 Uiso 1 1 calc R U . . .
C21 C 0.3888(3) 0.3152(2) 0.1620(3) 0.0389(7) Uani 1 1 d . . . . .
H21 H 0.430824 0.350478 0.110577 0.047 Uiso 1 1 calc R U . . .
C27 C 0.5182(4) 0.5829(2) -0.0467(4) 0.0478(8) Uani 1 1 d . . . . .
H27 H 0.614921 0.597961 -0.021724 0.057 Uiso 1 1 calc R U . . .
C9 C 1.0909(4) 0.4254(4) 0.2848(5) 0.0758(12) Uani 1 1 d . . . . .
H9A H 1.096937 0.488435 0.278471 0.114 Uiso 1 1 calc R U . . .
H9B H 1.153041 0.398281 0.240651 0.114 Uiso 1 1 calc R U . . .
H9C H 1.120266 0.408199 0.383150 0.114 Uiso 1 1 calc R U . . .
C30 C 0.6166(4) 0.8168(2) 0.2582(4) 0.0519(9) Uani 1 1 d . . . . .
H30 H 0.552125 0.863765 0.235761 0.062 Uiso 1 1 calc R U . . .
C17 C 0.3871(3) 0.2557(2) 0.3841(3) 0.0417(7) Uani 1 1 d . . . . .
H17 H 0.426660 0.251800 0.482856 0.050 Uiso 1 1 calc R U . . .
C23 C 0.3173(4) 0.5366(3) 0.0171(4) 0.0556(9) Uani 1 1 d . . . . .
H23 H 0.277246 0.519614 0.085125 0.067 Uiso 1 1 calc R U . . .
C2 C 0.5416(4) 0.4697(2) 0.4744(3) 0.0409(7) Uani 1 1 d . . . . .
H2A H 0.466720 0.449746 0.509791 0.049 Uiso 1 1 calc R U . . .
H2B H 0.617821 0.496294 0.552845 0.049 Uiso 1 1 calc R U . . .
C25 C 0.2869(5) 0.5664(3) -0.2275(4) 0.0632(12) Uani 1 1 d . . . . .
H25 H 0.228245 0.569170 -0.322744 0.076 Uiso 1 1 calc R U . . .
C33 C 0.8078(4) 0.6781(2) 0.3258(4) 0.0448(8) Uani 1 1 d . . . . .
H33 H 0.873194 0.631645 0.348916 0.054 Uiso 1 1 calc R U . . .
C20 C 0.2648(4) 0.2683(3) 0.0905(4) 0.0509(9) Uani 1 1 d . . . . .
H20 H 0.222914 0.273384 -0.007941 0.061 Uiso 1 1 calc R U . . .
C26 C 0.4299(5) 0.5870(3) -0.1892(4) 0.0599(11) Uani 1 1 d . . . . .
H26 H 0.468374 0.603746 -0.258583 0.072 Uiso 1 1 calc R U . . .
C31 C 0.7630(5) 0.8332(2) 0.3157(4) 0.0535(9) Uani 1 1 d . . . . .
H31 H 0.796801 0.890858 0.331804 0.064 Uiso 1 1 calc R U . . .
C3 C 0.4805(4) 0.5373(3) 0.3560(4) 0.0457(9) Uani 1 1 d . . . . .
H3A H 0.475305 0.594391 0.397909 0.055 Uiso 1 1 calc R U . . .
H3B H 0.383558 0.520119 0.298335 0.055 Uiso 1 1 calc R U . . .
C29 C 0.5657(4) 0.7312(2) 0.2340(4) 0.0428(8) Uani 1 1 d . . . . .
H29 H 0.467228 0.720849 0.194217 0.051 Uiso 1 1 calc R U . . .
C12 C 0.8195(4) 0.1660(2) 0.6345(5) 0.0593(10) Uani 1 1 d . . . . .
H12 H 0.842063 0.109299 0.613174 0.071 Uiso 1 1 calc R U . . .
C32 C 0.8573(4) 0.7642(2) 0.3484(4) 0.0539(9) Uani 1 1 d . . . . .
H32 H 0.955661 0.775129 0.386279 0.065 Uiso 1 1 calc R U . . .
C15 C 0.7564(4) 0.3350(3) 0.6960(4) 0.0524(9) Uani 1 1 d . . . . .
H15 H 0.737038 0.392235 0.717968 0.063 Uiso 1 1 calc R U . . .
N1 N 0.9430(4) 0.5071(3) 0.5696(4) 0.0688(10) Uani 1 1 d . . . . .
C11 C 0.7411(4) 0.2215(2) 0.5269(4) 0.0478(8) Uani 1 1 d . . . . .
H11 H 0.710206 0.201536 0.433167 0.057 Uiso 1 1 calc R U . . .
C13 C 0.8645(4) 0.1947(3) 0.7735(5) 0.0638(11) Uani 1 1 d . . . . .
H13 H 0.915537 0.156814 0.846511 0.077 Uiso 1 1 calc R U . . .
C14 C 0.8346(4) 0.2784(4) 0.8047(4) 0.0665(12) Uani 1 1 d . . . . .
H14 H 0.866561 0.297778 0.898775 0.080 Uiso 1 1 calc R U . . .
C18 C 0.2641(4) 0.2071(3) 0.3115(4) 0.0525(9) Uani 1 1 d . . . . .
H18 H 0.223158 0.170057 0.361556 0.063 Uiso 1 1 calc R U . . .
C19 C 0.2034(4) 0.2140(3) 0.1655(4) 0.0544(10) Uani 1 1 d . . . . .
H19 H 0.120746 0.182112 0.117229 0.065 Uiso 1 1 calc R U . . .

loop_
_atom_site_aniso_label
_atom_site_aniso_U_11
_atom_site_aniso_U_22
_atom_site_aniso_U_33
_atom_site_aniso_U_23
_atom_site_aniso_U_13
_atom_site_aniso_U_12
Ru1 0.02518(10) 0.02891(11) 0.03147(11) -0.00228(12) 0.00901(7) 0.00106(11)
P2 0.0265(4) 0.0313(4) 0.0331(4) 0.0001(3) 0.0086(3) 0.0028(3)
P1 0.0310(4) 0.0319(4) 0.0263(3) -0.0010(3) 0.0092(3) 0.0011(3)
C1 0.0345(17) 0.0398(17) 0.0450(19) 0.0028(15) 0.0063(14) 0.0031(14)
C16 0.0293(16) 0.0365(16) 0.0330(16) -0.0016(14) 0.0078(12) 0.0030(14)
C22 0.0347(16) 0.0296(15) 0.0425(18) -0.0016(13) 0.0023(13) 0.0032(13)
C7 0.054(2) 0.070(2) 0.0373(18) -0.0095(17) 0.0166(15) 0.0107(18)
C10 0.0312(15) 0.0428(17) 0.0313(15) 0.0031(13) 0.0079(12) -0.0015(13)
C24 0.045(2) 0.063(2) 0.065(3) -0.004(2) -0.0120(19) -0.0080(19)
C6 0.051(2) 0.0465(19) 0.060(2) -0.0238(18) 0.0314(17) -0.0096(17)
C4 0.0424(18) 0.0401(17) 0.073(2) -0.0064(16) 0.0375(18) 0.0047(14)
C28 0.0395(17) 0.0334(15) 0.0305(15) -0.0022(12) 0.0099(13) -0.0011(13)
C8 0.073(2) 0.046(2) 0.058(2) 0.0030(18) 0.0457(18) 0.005(2)
C5 0.0462(19) 0.0326(16) 0.062(2) -0.0032(16) 0.0273(16) 0.0076(15)
C21 0.0352(16) 0.0458(17) 0.0351(16) -0.0014(14) 0.0113(13) -0.0004(15)
C27 0.048(2) 0.0443(18) 0.0425(19) 0.0087(15) 0.0040(15) -0.0013(16)
C9 0.0432(18) 0.062(2) 0.130(4) -0.024(4) 0.040(2) -0.007(3)
C30 0.065(2) 0.0347(17) 0.048(2) 0.0019(16) 0.0095(18) 0.0103(18)
C17 0.0383(18) 0.0483(19) 0.0378(17) 0.0020(15) 0.0119(14) -0.0021(15)
C23 0.0373(19) 0.062(2) 0.060(2) -0.0029(19) 0.0058(17) -0.0051(17)
C2 0.0452(18) 0.0414(16) 0.0380(17) -0.0039(14) 0.0165(14) 0.0020(15)
C25 0.074(3) 0.042(2) 0.047(2) 0.0045(18) -0.015(2) -0.008(2)
C33 0.0389(18) 0.0356(16) 0.057(2) 0.0012(16) 0.0121(16) -0.0004(15)
C20 0.0409(18) 0.067(2) 0.0381(18) -0.0075(17) 0.0039(15) -0.0027(18)
C26 0.081(3) 0.047(2) 0.043(2) 0.0085(18) 0.009(2) -0.004(2)
C31 0.077(3) 0.0324(18) 0.048(2) -0.0004(16) 0.0162(18) -0.0058(18)
C3 0.041(2) 0.047(2) 0.056(2) 0.0033(18) 0.0252(17) 0.0097(16)
C29 0.0424(19) 0.0396(19) 0.0389(18) -0.0044(15) 0.0040(14) 0.0083(15)
C12 0.052(2) 0.041(2) 0.070(3) 0.0135(19) 0.0003(19) -0.0015(17)
C32 0.049(2) 0.045(2) 0.064(2) -0.0025(18) 0.0140(18) -0.0114(17)
C15 0.053(2) 0.067(2) 0.0355(17) -0.0001(17) 0.0132(15) 0.0167(18)
N1 0.061(2) 0.067(2) 0.055(2) -0.0057(18) -0.0101(16) -0.0140(18)
C11 0.047(2) 0.0363(17) 0.0465(19) -0.0018(15) -0.0013(15) -0.0047(15)
C13 0.047(2) 0.075(3) 0.063(3) 0.036(2) 0.0103(18) 0.009(2)
C14 0.058(2) 0.112(4) 0.0292(18) 0.011(2) 0.0142(17) 0.023(2)
C18 0.048(2) 0.051(2) 0.063(2) 0.0035(18) 0.0246(18) -0.0094(17)
C19 0.0363(19) 0.060(2) 0.061(2) -0.0104(19) 0.0088(17) -0.0129(17)

loop_
_atom_type_symbol
_atom_type_description
_atom_type_scat_dispersion_real
_atom_type_scat_dispersion_imag
_atom_type_scat_source
C C 0.0033 0.0016 'International Tables Vol C Tables 4.2.6.8 and 6.1.1.4'
H H 0.0000 0.0000 'International Tables Vol C Tables 4.2.6.8 and 6.1.1.4'
N N 0.0061 0.0033 'International Tables Vol C Tables 4.2.6.8 and 6.1.1.4'
P P 0.1023 0.0942 'International Tables Vol C Tables 4.2.6.8 and 6.1.1.4'
Ru Ru -1.2594 0.8363 'International Tables Vol C Tables 4.2.6.8 and 6.1.1.4'

loop_
_geom_angle_atom_site_label_1
_geom_angle_atom_site_label_2
_geom_angle_atom_site_label_3
_geom_angle
_geom_angle_site_symmetry_1
_geom_angle_site_symmetry_3
_geom_angle_publ_flag
P2 Ru1 C4 134.49(9) . . ?
P1 Ru1 P2 83.51(3) . . ?
P1 Ru1 C4 141.95(10) . . ?
C1 Ru1 P2 89.98(10) . . ?
C1 Ru1 P1 84.16(10) . . ?
C1 Ru1 C7 151.42(15) . . ?
C1 Ru1 C6 141.19(14) . . ?
C1 Ru1 C4 92.63(14) . . ?
C1 Ru1 C8 114.85(15) . . ?
C1 Ru1 C5 104.93(14) . . ?
C7 Ru1 P2 100.43(10) . . ?
C7 Ru1 P1 123.19(11) . . ?
C7 Ru1 C6 36.81(15) . . ?
C7 Ru1 C4 61.16(14) . . ?
C7 Ru1 C8 36.92(15) . . ?
C7 Ru1 C5 61.49(14) . . ?
C6 Ru1 P2 128.82(10) . . ?
C6 Ru1 P1 99.02(10) . . ?
C6 Ru1 C4 61.33(13) . . ?
C6 Ru1 C8 61.39(15) . . ?
C6 Ru1 C5 37.16(13) . . ?
C8 Ru1 P2 103.42(11) . . ?
C8 Ru1 P1 159.39(11) . . ?
C8 Ru1 C4 36.26(14) . . ?
C5 Ru1 P2 161.72(10) . . ?
C5 Ru1 P1 108.11(10) . . ?
C5 Ru1 C4 36.39(12) . . ?
C5 Ru1 C8 60.93(14) . . ?
C22 P2 Ru1 114.71(10) . . ?
C22 P2 C28 99.34(14) . . ?
C22 P2 C3 104.78(17) . . ?
C28 P2 Ru1 121.78(10) . . ?
C28 P2 C3 103.72(17) . . ?
C3 P2 Ru1 110.61(12) . . ?
C16 P1 Ru1 118.62(11) . . ?
C10 P1 Ru1 116.60(10) . . ?
C10 P1 C16 102.53(15) . . ?
C10 P1 C2 105.77(14) . . ?
C2 P1 Ru1 108.41(11) . . ?
C2 P1 C16 103.51(15) . . ?
N1 C1 Ru1 177.4(3) . . ?
C21 C16 P1 119.9(3) . . ?
C21 C16 C17 118.1(3) . . ?
C17 C16 P1 121.9(2) . . ?
C27 C22 P2 117.0(2) . . ?
C27 C22 C23 117.7(3) . . ?
C23 C22 P2 125.2(3) . . ?
Ru1 C7 H7 121.3 . . ?
C6 C7 Ru1 71.8(2) . . ?
C6 C7 H7 125.8 . . ?
C6 C7 C8 108.3(3) . . ?
C8 C7 Ru1 72.82(19) . . ?
C8 C7 H7 125.8 . . ?
C15 C10 P1 125.0(3) . . ?
C15 C10 C11 118.0(3) . . ?
C11 C10 P1 116.8(2) . . ?
C23 C24 H24 119.5 . . ?
C25 C24 H24 119.5 . . ?
C25 C24 C23 120.9(4) . . ?
Ru1 C6 H6 121.8 . . ?
C7 C6 Ru1 71.4(2) . . ?
C7 C6 H6 126.1 . . ?
C7 C6 C5 107.7(3) . . ?
C5 C6 Ru1 72.36(19) . . ?
C5 C6 H6 126.1 . . ?
C8 C4 Ru1 70.77(18) . . ?
C8 C4 C5 107.7(3) . . ?
C8 C4 C9 125.7(4) . . ?
C5 C4 Ru1 70.59(18) . . ?
C5 C4 C9 126.5(4) . . ?
C9 C4 Ru1 126.2(3) . . ?
C33 C28 P2 121.0(2) . . ?
C29 C28 P2 120.4(2) . . ?
C29 C28 C33 118.6(3) . . ?
Ru1 C8 H8 122.5 . . ?
C7 C8 Ru1 70.26(19) . . ?
C7 C8 H8 125.9 . . ?
C4 C8 Ru1 72.97(19) . . ?
C4 C8 C7 108.2(3) . . ?
C4 C8 H8 125.9 . . ?
Ru1 C5 H5 122.2 . . ?
C6 C5 Ru1 70.48(18) . . ?
C6 C5 H5 126.0 . . ?
C4 C5 Ru1 73.02(18) . . ?
C4 C5 C6 108.0(3) . . ?
C4 C5 H5 126.0 . . ?
C16 C21 H21 119.5 . . ?
C20 C21 C16 121.0(3) . . ?
C20 C21 H21 119.5 . . ?
C22 C27 H27 119.5 . . ?
C22 C27 C26 121.0(4) . . ?
C26 C27 H27 119.5 . . ?
C4 C9 H9A 109.5 . . ?
C4 C9 H9B 109.5 . . ?
C4 C9 H9C 109.5 . . ?
H9A C9 H9B 109.5 . . ?
H9A C9 H9C 109.5 . . ?
H9B C9 H9C 109.5 . . ?
C31 C30 H30 119.8 . . ?
C29 C30 H30 119.8 . . ?
C29 C30 C31 120.5(3) . . ?
C16 C17 H17 119.6 . . ?
C18 C17 C16 120.8(3) . . ?
C18 C17 H17 119.6 . . ?
C22 C23 H23 119.9 . . ?
C24 C23 C22 120.2(4) . . ?
C24 C23 H23 119.9 . . ?
P1 C2 H2A 109.9 . . ?
P1 C2 H2B 109.9 . . ?
H2A C2 H2B 108.3 . . ?
C3 C2 P1 108.7(2) . . ?
C3 C2 H2A 109.9 . . ?
C3 C2 H2B 109.9 . . ?
C24 C25 H25 120.1 . . ?
C24 C25 C26 119.9(4) . . ?
C26 C25 H25 120.1 . . ?
C28 C33 H33 119.8 . . ?
C32 C33 C28 120.5(3) . . ?
C32 C33 H33 119.8 . . ?
C21 C20 H20 120.0 . . ?
C19 C20 C21 120.0(3) . . ?
C19 C20 H20 120.0 . . ?
C27 C26 H26 119.9 . . ?
C25 C26 C27 120.2(4) . . ?
C25 C26 H26 119.9 . . ?
C30 C31 H31 120.2 . . ?
C32 C31 C30 119.6(3) . . ?
C32 C31 H31 120.2 . . ?
P2 C3 H3A 109.4 . . ?
P2 C3 H3B 109.4 . . ?
C2 C3 P2 111.4(2) . . ?
C2 C3 H3A 109.4 . . ?
C2 C3 H3B 109.4 . . ?
H3A C3 H3B 108.0 . . ?
C28 C29 H29 119.9 . . ?
C30 C29 C28 120.2(3) . . ?
C30 C29 H29 119.9 . . ?
C11 C12 H12 120.1 . . ?
C13 C12 H12 120.1 . . ?
C13 C12 C11 119.7(4) . . ?
C33 C32 H32 119.7 . . ?
C31 C32 C33 120.6(4) . . ?
C31 C32 H32 119.7 . . ?
C10 C15 H15 119.7 . . ?
C10 C15 C14 120.6(4) . . ?
C14 C15 H15 119.7 . . ?
C10 C11 H11 119.4 . . ?
C12 C11 C10 121.3(3) . . ?
C12 C11 H11 119.4 . . ?
C12 C13 H13 119.9 . . ?
C14 C13 C12 120.3(4) . . ?
C14 C13 H13 119.9 . . ?
C15 C14 H14 119.9 . . ?
C13 C14 C15 120.1(4) . . ?
C13 C14 H14 119.9 . . ?
C17 C18 H18 120.1 . . ?
C19 C18 C17 119.9(3) . . ?
C19 C18 H18 120.1 . . ?
C20 C19 H19 119.9 . . ?
C18 C19 C20 120.2(3) . . ?
C18 C19 H19 119.9 . . ?

loop_
_geom_bond_atom_site_label_1
_geom_bond_atom_site_label_2
_geom_bond_distance
_geom_bond_site_symmetry_2
_geom_bond_publ_flag
Ru1 P2 2.2716(8) . ?
Ru1 P1 2.2527(8) . ?
Ru1 C1 2.013(3) . ?
Ru1 C7 2.215(3) . ?
Ru1 C6 2.220(3) . ?
Ru1 C4 2.276(3) . ?
Ru1 C8 2.248(3) . ?
Ru1 C5 2.245(3) . ?
P2 C22 1.839(3) . ?
P2 C28 1.844(3) . ?
P2 C3 1.858(4) . ?
P1 C16 1.838(3) . ?
P1 C10 1.826(3) . ?
P1 C2 1.835(3) . ?
C1 N1 1.142(4) . ?
C16 C21 1.396(4) . ?
C16 C17 1.397(5) . ?
C22 C27 1.388(5) . ?
C22 C23 1.399(5) . ?
C7 H7 0.9300 . ?
C7 C6 1.400(6) . ?
C7 C8 1.413(6) . ?
C10 C15 1.383(5) . ?
C10 C11 1.390(5) . ?
C24 H24 0.9300 . ?
C24 C23 1.398(5) . ?
C24 C25 1.357(7) . ?
C6 H6 0.9300 . ?
C6 C5 1.423(5) . ?
C4 C8 1.408(5) . ?
C4 C5 1.412(5) . ?
C4 C9 1.502(5) . ?
C28 C33 1.391(5) . ?
C28 C29 1.390(5) . ?
C8 H8 0.9300 . ?
C5 H5 0.9300 . ?
C21 H21 0.9300 . ?
C21 C20 1.385(5) . ?
C27 H27 0.9300 . ?
C27 C26 1.394(5) . ?
C9 H9A 0.9600 . ?
C9 H9B 0.9600 . ?
C9 H9C 0.9600 . ?
C30 H30 0.9300 . ?
C30 C31 1.384(5) . ?
C30 C29 1.383(5) . ?
C17 H17 0.9300 . ?
C17 C18 1.395(5) . ?
C23 H23 0.9300 . ?
C2 H2A 0.9700 . ?
C2 H2B 0.9700 . ?
C2 C3 1.523(5) . ?
C25 H25 0.9300 . ?
C25 C26 1.368(6) . ?
C33 H33 0.9300 . ?
C33 C32 1.385(5) . ?
C20 H20 0.9300 . ?
C20 C19 1.383(5) . ?
C26 H26 0.9300 . ?
C31 H31 0.9300 . ?
C31 C32 1.363(6) . ?
C3 H3A 0.9700 . ?
C3 H3B 0.9700 . ?
C29 H29 0.9300 . ?
C12 H12 0.9300 . ?
C12 C11 1.376(5) . ?
C12 C13 1.375(6) . ?
C32 H32 0.9300 . ?
C15 H15 0.9300 . ?
C15 C14 1.392(6) . ?
C11 H11 0.9300 . ?
C13 H13 0.9300 . ?
C13 C14 1.362(7) . ?
C14 H14 0.9300 . ?
C18 H18 0.9300 . ?
C18 C19 1.377(6) . ?
C19 H19 0.9300 . ?

loop_
_geom_torsion_atom_site_label_1
_geom_torsion_atom_site_label_2
_geom_torsion_atom_site_label_3
_geom_torsion_atom_site_label_4
_geom_torsion
_geom_torsion_site_symmetry_1
_geom_torsion_site_symmetry_2
_geom_torsion_site_symmetry_3
_geom_torsion_site_symmetry_4
_geom_torsion_publ_flag
Ru1 P2 C22 C27 -71.6(3) . . . . ?
Ru1 P2 C22 C23 105.2(3) . . . . ?
Ru1 P2 C28 C33 -6.6(3) . . . . ?
Ru1 P2 C28 C29 173.8(2) . . . . ?
Ru1 P2 C3 C2 15.9(3) . . . . ?
Ru1 P1 C16 C21 -18.9(3) . . . . ?
Ru1 P1 C16 C17 162.2(2) . . . . ?
Ru1 P1 C10 C15 100.3(3) . . . . ?
Ru1 P1 C10 C11 -74.5(3) . . . . ?
Ru1 P1 C2 C3 46.0(3) . . . . ?
Ru1 C7 C6 C5 -63.7(2) . . . . ?
Ru1 C7 C8 C4 63.5(2) . . . . ?
Ru1 C6 C5 C4 -63.8(2) . . . . ?
Ru1 C4 C8 C7 -61.8(2) . . . . ?
Ru1 C4 C5 C6 62.2(2) . . . . ?
P2 C22 C27 C26 175.7(3) . . . . ?
P2 C22 C23 C24 -175.9(3) . . . . ?
P2 C28 C33 C32 -179.0(3) . . . . ?
P2 C28 C29 C30 178.5(3) . . . . ?
P1 C16 C21 C20 -178.0(3) . . . . ?
P1 C16 C17 C18 179.5(3) . . . . ?
P1 C10 C15 C14 -176.2(3) . . . . ?
P1 C10 C11 C12 176.1(3) . . . . ?
P1 C2 C3 P2 -38.3(3) . . . . ?
C16 P1 C10 C15 -128.4(3) . . . . ?
C16 P1 C10 C11 56.8(3) . . . . ?
C16 P1 C2 C3 -80.8(3) . . . . ?
C16 C21 C20 C19 -1.5(5) . . . . ?
C16 C17 C18 C19 -1.3(6) . . . . ?
C22 P2 C28 C33 -133.5(3) . . . . ?
C22 P2 C28 C29 46.9(3) . . . . ?
C22 P2 C3 C2 140.0(3) . . . . ?
C22 C27 C26 C25 1.0(6) . . . . ?
C7 C6 C5 Ru1 63.1(2) . . . . ?
C7 C6 C5 C4 -0.8(4) . . . . ?
C10 P1 C16 C21 -149.0(3) . . . . ?
C10 P1 C16 C17 32.1(3) . . . . ?
C10 P1 C2 C3 171.7(2) . . . . ?
C10 C15 C14 C13 0.6(6) . . . . ?
C24 C25 C26 C27 0.0(7) . . . . ?
C6 C7 C8 Ru1 -63.5(2) . . . . ?
C6 C7 C8 C4 0.1(4) . . . . ?
C28 P2 C22 C27 59.9(3) . . . . ?
C28 P2 C22 C23 -123.2(3) . . . . ?
C28 P2 C3 C2 -116.2(3) . . . . ?
C28 C33 C32 C31 0.2(6) . . . . ?
C8 C7 C6 Ru1 64.1(2) . . . . ?
C8 C7 C6 C5 0.4(4) . . . . ?
C8 C4 C5 Ru1 -61.4(2) . . . . ?
C8 C4 C5 C6 0.8(4) . . . . ?
C5 C4 C8 Ru1 61.2(2) . . . . ?
C5 C4 C8 C7 -0.6(4) . . . . ?
C21 C16 C17 C18 0.5(5) . . . . ?
C21 C20 C19 C18 0.7(6) . . . . ?
C27 C22 C23 C24 0.9(5) . . . . ?
C9 C4 C8 Ru1 -121.3(4) . . . . ?
C9 C4 C8 C7 176.9(3) . . . . ?
C9 C4 C5 Ru1 121.2(4) . . . . ?
C9 C4 C5 C6 -176.6(3) . . . . ?
C30 C31 C32 C33 -0.5(6) . . . . ?
C17 C16 C21 C20 0.9(5) . . . . ?
C17 C18 C19 C20 0.7(6) . . . . ?
C23 C22 C27 C26 -1.4(5) . . . . ?
C23 C24 C25 C26 -0.5(7) . . . . ?
C2 P1 C16 C21 101.2(3) . . . . ?
C2 P1 C16 C17 -77.7(3) . . . . ?
C2 P1 C10 C15 -20.2(3) . . . . ?
C2 P1 C10 C11 164.9(3) . . . . ?
C25 C24 C23 C22 0.0(6) . . . . ?
C33 C28 C29 C30 -1.1(5) . . . . ?
C31 C30 C29 C28 0.8(6) . . . . ?
C3 P2 C22 C27 166.9(3) . . . . ?
C3 P2 C22 C23 -16.2(3) . . . . ?
C3 P2 C28 C33 118.7(3) . . . . ?
C3 P2 C28 C29 -60.9(3) . . . . ?
C29 C28 C33 C32 0.6(5) . . . . ?
C29 C30 C31 C32 0.0(6) . . . . ?
C12 C13 C14 C15 1.0(7) . . . . ?
C15 C10 C11 C12 0.9(5) . . . . ?
C11 C10 C15 C14 -1.5(5) . . . . ?
C11 C12 C13 C14 -1.5(7) . . . . ?
C13 C12 C11 C10 0.6(6) . . . . ?

loop_
_twin_individual_id
_twin_individual_mass_fraction_refined
1 0.93(2)
2 0.07(2)
